data_4513169
loop_
_publ_author_name
'Burneo, Iv\'an'
'Stylianou, Kyriakos C.'
'Rodr\'iguez-Hermida, Sabina'
'Juanhuix, Jordi'
'Fontrodona, Xavier'
'Imaz, Inhar'
'Maspoch, Daniel'

_publ_section_title
;
 Two New Adenine-Based Co(II) Coordination Polymers: Synthesis, Crystal
 Structure, Coordination Modes, and Reversible Hydrochromic Behavior
;
_journal_issue 7
_journal_name_full 'Crystal Growth &amp; Design'
_journal_page_first 3182
_journal_paper_doi 10.1021/acs.cgd.5b00218
_journal_volume 15
_journal_year 2015
_chemical_formula_sum 'C15 H21 Co2 N5 O15'
_chemical_formula_weight 629.23
_chemical_name_systematic
;
 ?
;
_space_group_crystal_system monoclinic
_space_group_IT_number 14
_space_group_name_Hall '-P 2yn'
_space_group_name_H-M_alt 'P 1 21/n 1'
_symmetry_space_group_name_Hall '-P 2yn'
_symmetry_space_group_name_H-M 'P 1 21/n 1'
_atom_sites_solution_hydrogens mixed
_audit_creation_method SHELXL-2013
_cell_angle_alpha 90
_cell_angle_beta 93.548(13)
_cell_angle_gamma 90
_cell_formula_units_Z 4
_cell_length_a 9.465(7)
_cell_length_b 12.581(9)
_cell_length_c 18.980(14)
_cell_measurement_reflns_used 3751
_cell_measurement_temperature 293(2)
_cell_measurement_theta_max 24.74
_cell_measurement_theta_min 2.35
_cell_volume 2256(3)
_computing_cell_refinement 'Bruker SMART'
_computing_data_collection 'Bruker SMART'
_computing_data_reduction 'Bruker SAINT'
_computing_molecular_graphics 'Bruker SHELXTL'
_computing_publication_material 'Bruker SHELXTL'
_computing_structure_refinement 'SHELXL-2013 (Sheldrick, 2013)'
_computing_structure_solution 'Bruker SHELXTL'
_diffrn_ambient_temperature 293(2)
_diffrn_measured_fraction_theta_full 1.000
_diffrn_measured_fraction_theta_max 0.975
_diffrn_measurement_device_type 'CCD area detector'
_diffrn_measurement_method 'phi and omega scans'
_diffrn_radiation_monochromator graphite
_diffrn_radiation_type MoK\a
_diffrn_radiation_wavelength 0.71073
_diffrn_reflns_av_R_equivalents 0.1063
_diffrn_reflns_av_unetI/netI 0.0784
_diffrn_reflns_laue_measured_fraction_full 1.000
_diffrn_reflns_laue_measured_fraction_max 0.975
_diffrn_reflns_limit_h_max 12
_diffrn_reflns_limit_h_min -12
_diffrn_reflns_limit_k_max 16
_diffrn_reflns_limit_k_min -16
_diffrn_reflns_limit_l_max 25
_diffrn_reflns_limit_l_min -25
_diffrn_reflns_number 32342
_diffrn_reflns_point_group_measured_fraction_full 1.000
_diffrn_reflns_point_group_measured_fraction_max 0.975
_diffrn_reflns_theta_full 25.242
_diffrn_reflns_theta_max 28.393
_diffrn_reflns_theta_min 1.943
_diffrn_source 'sealed tube'
_exptl_absorpt_correction_T_max 1.000000
_exptl_absorpt_correction_T_min 0.634640
_exptl_absorpt_correction_type empirical
_exptl_crystal_colour violet
_exptl_crystal_description plate
_exptl_crystal_F_000 1280
_exptl_crystal_size_max 0.30
_exptl_crystal_size_mid 0.20
_exptl_crystal_size_min 0.08
_refine_diff_density_max 0.865
_refine_diff_density_min -0.721
_refine_diff_density_rms 0.124
_refine_ls_extinction_method none
_refine_ls_goodness_of_fit_ref 1.044
_refine_ls_hydrogen_treatment constr
_refine_ls_matrix_type full
_refine_ls_number_parameters 334
_refine_ls_number_reflns 5531
_refine_ls_number_restraints 15
_refine_ls_restrained_S_all 1.080
_refine_ls_R_factor_all 0.0896
_refine_ls_R_factor_gt 0.0573
_refine_ls_shift/su_max 0.000
_refine_ls_shift/su_mean 0.000
_refine_ls_structure_factor_coef Fsqd
_refine_ls_weighting_details 'w=1/[\s^2^(Fo^2^)+(0.0473P)^2^+4.8378P] where P=(Fo^2^+2Fc^2^)/3'
_refine_ls_weighting_scheme calc
_refine_ls_wR_factor_gt 0.1220
_refine_ls_wR_factor_ref 0.1367
_reflns_Friedel_coverage 0.000
_reflns_number_gt 3980
_reflns_number_total 5531
_reflns_threshold_expression 'I > 2\s(I)'
_cod_data_source_file cg5b00218_si_003.cif
_cod_data_source_block shelx
_cod_depositor_comments 'Adding full bibliography for 4513168--4513169.cif.'
_cod_database_code 4513169
_shelx_space_group_comment
;
The symmetry employed for this shelxl refinement is uniquely defined
by the following loop, which should always be used as a source of
symmetry information in preference to the above space-group names.
They are only intended as comments.
;
_shelxl_version_number 2013-3

loop_
_space_group_symop_operation_xyz
'x, y, z'
'-x+1/2, y+1/2, -z+1/2'
'-x, -y, -z'
'x-1/2, -y-1/2, z-1/2'

loop_
_atom_site_label
_atom_site_type_symbol
_atom_site_fract_x
_atom_site_fract_y
_atom_site_fract_z
_atom_site_U_iso_or_equiv
_atom_site_adp_type
_atom_site_occupancy
_atom_site_site_symmetry_order
_atom_site_calc_flag
_atom_site_refinement_flags_posn
_atom_site_refinement_flags_adp
Co1 Co 0.24936(6) 0.85299(5) 0.24112(3) 0.01478(15) Uani 1 1 d . .
Co2 Co 0.06249(6) 0.82072(5) 0.06914(3) 0.01564(15) Uani 1 1 d . .
N3 N 0.2514(4) 0.8738(3) 0.35159(18) 0.0171(7) Uani 1 1 d . .
N9 N 0.2771(4) 0.6875(3) 0.3894(2) 0.0259(9) Uani 1 1 d D .
N7 N 0.3668(4) 0.7122(3) 0.5017(2) 0.0240(8) Uani 1 1 d . .
N6 N 0.3708(5) 0.9430(3) 0.5622(2) 0.0306(10) Uani 1 1 d D .
N1 N 0.3018(4) 0.9955(3) 0.4473(2) 0.0278(9) Uani 1 1 d . .
O1 O 0.0931(3) 0.9701(3) 0.22607(16) 0.0263(8) Uani 1 1 d . .
O2 O -0.0178(3) 0.9553(3) 0.11787(15) 0.0228(7) Uani 1 1 d . .
O3 O 0.4038(3) 0.9726(3) 0.24161(17) 0.0298(8) Uani 1 1 d . .
O4 O 0.4339(3) 0.9983(3) 0.12696(17) 0.0314(8) Uani 1 1 d . .
O5 O 0.4143(3) 0.7387(3) 0.26125(16) 0.0266(8) Uani 1 1 d . .
O6 O 0.4375(3) 0.6747(3) 0.15254(16) 0.0281(8) Uani 1 1 d . .
O7 O 0.0969(3) 0.7319(3) 0.25455(15) 0.0242(7) Uani 1 1 d . .
O8 O -0.0100(3) 0.7213(3) 0.14645(16) 0.0286(8) Uani 1 1 d . .
C1 C 0.2832(5) 0.7966(4) 0.3995(2) 0.0210(9) Uani 1 1 d . .
C2 C 0.3268(5) 0.6425(4) 0.4510(3) 0.0293(11) Uani 1 1 d . .
H2 H 0.3326 0.5693 0.4575 0.035 Uiso 1 1 calc R U
C3 C 0.3337(5) 0.8114(4) 0.4686(2) 0.0225(10) Uani 1 1 d . .
C4 C 0.3377(5) 0.9172(4) 0.4948(2) 0.0258(10) Uani 1 1 d . .
C5 C 0.2652(5) 0.9706(4) 0.3802(2) 0.0259(10) Uani 1 1 d . .
H5 H 0.2470 1.0275 0.3497 0.031 Uiso 1 1 calc R U
C6 C -0.0069(4) 0.9885(3) 0.1818(2) 0.0147(8) Uani 1 1 d . .
C7 C -0.1313(4) 1.0507(3) 0.2071(2) 0.0151(8) Uani 1 1 d . .
C8 C -0.2665(4) 1.0163(3) 0.1848(2) 0.0165(9) Uani 1 1 d . .
H8 H -0.2764 0.9628 0.1511 0.020 Uiso 1 1 calc R U
C9 C 0.6113(4) 1.0603(3) 0.2118(2) 0.0141(8) Uani 1 1 d . .
C10 C 0.4716(4) 1.0080(3) 0.1912(2) 0.0172(9) Uani 1 1 d . .
C11 C 0.7381(4) 0.6779(3) 0.2168(2) 0.0174(9) Uani 1 1 d . .
H11 H 0.7285 0.7322 0.1836 0.021 Uiso 1 1 calc R U
C12 C 0.6160(4) 0.6330(3) 0.2430(2) 0.0154(8) Uani 1 1 d . .
C13 C 0.4760(4) 0.6838(3) 0.2164(2) 0.0173(9) Uani 1 1 d . .
C14 C -0.1270(4) 0.6433(3) 0.2393(2) 0.0155(8) Uani 1 1 d . .
C15 C -0.0012(4) 0.7017(3) 0.2113(2) 0.0151(8) Uani 1 1 d . .
O1W O 0.1573(4) 0.6994(3) 0.01652(16) 0.0277(8) Uani 1 1 d . .
O2W O 0.1467(3) 0.9155(3) -0.01135(16) 0.0256(7) Uani 1 1 d D .
O3W O 0.2616(3) 0.8354(2) 0.12923(15) 0.0172(6) Uani 1 1 d D .
O4W O 0.1235(4) 0.6647(3) -0.1280(2) 0.0450(10) Uani 1 1 d D .
O5W O 0.5543(6) 0.5124(5) 0.0720(3) 0.097(2) Uani 1 1 d D .
O6W O 0.4176(5) 0.6857(4) 0.8723(3) 0.0800(17) Uani 1 1 d D .
O7W O 0.4172(4) 0.8703(4) 0.9663(2) 0.0589(13) Uani 1 1 d D .
H9 H 0.2545 0.6562 0.3502 0.088 Uiso 1 1 d D U
H61 H 0.3961 1.0143 0.5744 0.088 Uiso 1 1 d D U
H62 H 0.4054 0.8723 0.5960 0.088 Uiso 1 1 d D U
H11W H 0.1771 0.6410 0.0341 0.088 Uiso 1 1 d . U
H12W H 0.1431 0.6994 -0.0251 0.088 Uiso 1 1 d . U
H21W H 0.2281 0.9016 -0.0202 0.088 Uiso 1 1 d D U
H22W H 0.1006 0.9481 -0.0423 0.088 Uiso 1 1 d D U
H31W H 0.3073 0.7803 0.1291 0.088 Uiso 1 1 d D U
H32W H 0.3143 0.8870 0.1244 0.088 Uiso 1 1 d D U
H41W H 0.0775 0.6935 -0.1607 0.088 Uiso 1 1 d D U
H42W H 0.2047 0.6773 -0.1363 0.088 Uiso 1 1 d D U
H51W H 0.4721 0.4935 0.0845 0.088 Uiso 1 1 d D U
H52W H 0.5320 0.5563 0.0349 0.088 Uiso 1 1 d D U
H61W H 0.4783 0.6968 0.8429 0.088 Uiso 1 1 d D U
H62W H 0.4150 0.6171 0.8680 0.088 Uiso 1 1 d D U
H71W H 0.4880 0.8817 0.9980 0.088 Uiso 1 1 d D U
H72W H 0.4040 0.9546 0.9752 0.088 Uiso 1 1 d D U

loop_
_atom_site_aniso_label
_atom_site_aniso_U_11
_atom_site_aniso_U_22
_atom_site_aniso_U_33
_atom_site_aniso_U_23
_atom_site_aniso_U_13
_atom_site_aniso_U_12
Co1 0.0086(3) 0.0197(3) 0.0159(3) 0.0006(2) -0.0007(2) 0.0003(2)
Co2 0.0137(3) 0.0180(3) 0.0153(3) -0.0002(2) 0.0009(2) -0.0005(2)
N3 0.0166(18) 0.017(2) 0.0169(18) 0.0005(14) -0.0009(14) 0.0008(14)
N9 0.028(2) 0.025(2) 0.024(2) 0.0004(16) -0.0046(16) -0.0057(17)
N7 0.022(2) 0.024(2) 0.025(2) 0.0003(16) -0.0033(15) 0.0015(16)
N6 0.039(3) 0.029(2) 0.023(2) -0.0031(17) -0.0060(18) 0.003(2)
N1 0.035(2) 0.023(2) 0.024(2) -0.0034(16) -0.0022(17) -0.0005(18)
O1 0.0173(16) 0.036(2) 0.0248(17) -0.0068(14) -0.0044(13) 0.0124(14)
O2 0.0204(16) 0.0311(19) 0.0165(15) -0.0051(13) -0.0004(12) 0.0087(14)
O3 0.0242(18) 0.040(2) 0.0254(18) -0.0034(15) 0.0068(14) -0.0171(16)
O4 0.0274(18) 0.045(2) 0.0206(17) 0.0056(15) -0.0056(14) -0.0163(16)
O5 0.0166(16) 0.037(2) 0.0258(17) -0.0007(14) 0.0013(13) 0.0134(14)
O6 0.0256(18) 0.037(2) 0.0207(17) -0.0054(14) -0.0096(13) 0.0141(15)
O7 0.0201(17) 0.034(2) 0.0178(16) 0.0012(13) -0.0041(12) -0.0118(14)
O8 0.0253(18) 0.043(2) 0.0172(16) 0.0050(14) -0.0022(13) -0.0168(16)
C1 0.017(2) 0.021(2) 0.025(2) 0.0001(18) 0.0011(17) -0.0012(18)
C2 0.035(3) 0.019(3) 0.033(3) 0.001(2) -0.004(2) -0.006(2)
C3 0.016(2) 0.024(3) 0.027(2) 0.0034(19) -0.0017(18) 0.0009(19)
C4 0.025(3) 0.028(3) 0.024(2) 0.0005(19) -0.0028(19) 0.002(2)
C5 0.029(3) 0.025(3) 0.023(2) 0.0054(19) 0.0010(19) 0.003(2)
C6 0.0115(19) 0.013(2) 0.019(2) -0.0012(15) -0.0006(16) -0.0003(16)
C7 0.0094(19) 0.021(2) 0.015(2) -0.0005(16) 0.0024(15) 0.0002(16)
C8 0.014(2) 0.016(2) 0.019(2) -0.0052(16) 0.0021(16) 0.0005(16)
C9 0.0087(19) 0.017(2) 0.017(2) -0.0017(16) 0.0032(15) -0.0019(16)
C10 0.0099(19) 0.015(2) 0.026(2) -0.0005(17) -0.0019(16) 0.0024(16)
C11 0.012(2) 0.018(2) 0.022(2) 0.0043(17) 0.0017(16) -0.0003(17)
C12 0.0074(18) 0.020(2) 0.019(2) 0.0023(16) 0.0002(15) 0.0008(16)
C13 0.0106(19) 0.017(2) 0.025(2) 0.0022(17) 0.0004(16) -0.0011(16)
C14 0.013(2) 0.016(2) 0.018(2) -0.0014(16) 0.0037(15) -0.0016(16)
C15 0.0110(19) 0.015(2) 0.020(2) 0.0000(16) 0.0016(15) 0.0008(16)
O1W 0.036(2) 0.0247(19) 0.0224(17) 0.0011(13) 0.0010(14) 0.0040(15)
O2W 0.0262(18) 0.0297(19) 0.0213(17) 0.0054(13) 0.0039(13) 0.0055(14)
O3W 0.0116(14) 0.0182(16) 0.0215(15) -0.0012(12) -0.0011(11) 0.0008(12)
O4W 0.037(2) 0.066(3) 0.032(2) 0.0109(19) 0.0002(17) -0.003(2)
O5W 0.082(4) 0.109(5) 0.101(5) 0.000(4) 0.020(4) 0.017(4)
O6W 0.047(3) 0.107(5) 0.088(4) 0.032(3) 0.022(3) 0.012(3)
O7W 0.032(2) 0.083(4) 0.062(3) 0.022(3) 0.010(2) 0.004(2)

loop_
_atom_type_symbol
_atom_type_description
_atom_type_scat_dispersion_real
_atom_type_scat_dispersion_imag
_atom_type_scat_source
C C 0.0033 0.0016 'International Tables Vol C Tables 4.2.6.8 and 6.1.1.4'
H H 0.0000 0.0000 'International Tables Vol C Tables 4.2.6.8 and 6.1.1.4'
N N 0.0061 0.0033 'International Tables Vol C Tables 4.2.6.8 and 6.1.1.4'
O O 0.0106 0.0060 'International Tables Vol C Tables 4.2.6.8 and 6.1.1.4'
Co Co 0.3494 0.9721 'International Tables Vol C Tables 4.2.6.8 and 6.1.1.4'

loop_
_geom_angle_atom_site_label_1
_geom_angle_atom_site_label_2
_geom_angle_atom_site_label_3
_geom_angle
_geom_angle_site_symmetry_1
_geom_angle_site_symmetry_3
O1 Co1 O3 88.98(15) . .
O1 Co1 N3 90.63(13) . .
O3 Co1 N3 86.73(13) . .
O1 Co1 O7 92.39(15) . .
O3 Co1 O7 172.86(12) . .
N3 Co1 O7 86.25(13) . .
O1 Co1 O5 176.76(13) . .
O3 Co1 O5 88.88(15) . .
N3 Co1 O5 86.81(13) . .
O7 Co1 O5 89.43(14) . .
O1 Co1 O3W 91.05(11) . .
O3 Co1 O3W 89.89(12) . .
N3 Co1 O3W 176.19(13) . .
O7 Co1 O3W 97.09(11) . .
O5 Co1 O3W 91.39(11) . .
O1W Co2 O8 93.97(15) . .
O1W Co2 O2 173.70(13) . .
O8 Co2 O2 91.72(15) . .
O1W Co2 O2W 82.74(14) . .
O8 Co2 O2W 176.42(14) . .
O2 Co2 O2W 91.50(13) . .
O1W Co2 O3W 85.82(13) . .
O8 Co2 O3W 89.65(12) . .
O2 Co2 O3W 91.51(12) . .
O2W Co2 O3W 88.72(12) . .
O1W Co2 N7 87.44(14) . 4_575
O8 Co2 N7 89.73(14) . 4_575
O2 Co2 N7 95.30(14) . 4_575
O2W Co2 N7 91.52(14) . 4_575
O3W Co2 N7 173.18(13) . 4_575
C5 N3 C1 111.7(4) . .
C5 N3 Co1 120.7(3) . .
C1 N3 Co1 124.5(3) . .
C2 N9 C1 106.5(4) . .
C2 N7 C3 102.3(4) . .
C2 N7 Co2 118.7(3) . 4_676
C3 N7 Co2 124.7(3) . 4_676
C5 N1 C4 120.0(4) . .
C6 O1 Co1 136.2(3) . .
C6 O2 Co2 132.2(3) . .
C10 O3 Co1 129.4(3) . .
C13 O5 Co1 127.5(3) . .
C15 O7 Co1 128.1(3) . .
C15 O8 Co2 143.9(3) . .
N3 C1 C3 126.3(4) . .
N3 C1 N9 127.8(4) . .
C3 C1 N9 105.9(4) . .
N7 C2 N9 114.4(4) . .
C1 C3 C4 117.3(4) . .
C1 C3 N7 110.8(4) . .
C4 C3 N7 131.8(4) . .
N6 C4 N1 119.4(4) . .
N6 C4 C3 124.2(4) . .
N1 C4 C3 116.4(4) . .
N3 C5 N1 127.9(4) . .
O1 C6 O2 126.2(4) . .
O1 C6 C7 117.0(4) . .
O2 C6 C7 116.7(3) . .
C8 C7 C12 119.3(4) . 2
C8 C7 C6 117.4(4) . .
C12 C7 C6 123.0(4) 2 .
C7 C8 C9 121.8(4) . 1_455
C14 C9 C8 118.7(4) 2 1_655
C14 C9 C10 123.6(4) 2 .
C8 C9 C10 117.5(4) 1_655 .
O4 C10 O3 125.0(4) . .
O4 C10 C9 119.1(4) . .
O3 C10 C9 115.9(4) . .
C14 C11 C12 121.7(4) 1_655 .
C11 C12 C7 118.8(4) . 2_545
C11 C12 C13 115.5(4) . .
C7 C12 C13 125.6(4) 2_545 .
O6 C13 O5 125.7(4) . .
O6 C13 C12 118.4(4) . .
O5 C13 C12 115.7(4) . .
C11 C14 C9 119.6(4) 1_455 2_545
C11 C14 C15 117.7(4) 1_455 .
C9 C14 C15 122.6(4) 2_545 .
O8 C15 O7 125.6(4) . .
O8 C15 C14 115.6(4) . .
O7 C15 C14 118.6(4) . .
Co1 O3W Co2 115.78(13) . .

loop_
_geom_bond_atom_site_label_1
_geom_bond_atom_site_label_2
_geom_bond_distance
_geom_bond_site_symmetry_2
Co1 O1 2.094(3) .
Co1 O3 2.097(3) .
Co1 N3 2.112(4) .
Co1 O7 2.125(3) .
Co1 O5 2.139(3) .
Co1 O3W 2.145(3) .
Co2 O1W 2.060(3) .
Co2 O8 2.076(3) .
Co2 O2 2.095(3) .
Co2 O2W 2.131(3) .
Co2 O3W 2.149(3) .
Co2 N7 2.225(4) 4_575
N3 C5 1.336(6) .
N3 C1 1.352(6) .
N9 C2 1.357(6) .
N9 C1 1.387(6) .
N7 C2 1.338(6) .
N7 C3 1.424(6) .
N7 Co2 2.225(4) 4_676
N6 C4 1.339(6) .
N1 C5 1.336(6) .
N1 C4 1.365(6) .
O1 C6 1.248(5) .
O2 C6 1.281(5) .
O3 C10 1.265(5) .
O4 C10 1.255(5) .
O5 C13 1.266(5) .
O6 C13 1.250(5) .
O7 C15 1.259(5) .
O8 C15 1.253(5) .
C1 C3 1.380(6) .
C3 C4 1.420(7) .
C6 C7 1.517(5) .
C7 C8 1.392(6) .
C7 C12 1.406(6) 2
C8 C9 1.407(5) 1_455
C9 C14 1.399(6) 2
C9 C8 1.407(5) 1_655
C9 C10 1.507(6) .
C11 C14 1.391(6) 1_655
C11 C12 1.404(5) .
C12 C7 1.405(6) 2_545
C12 C13 1.528(6) .
C14 C11 1.391(6) 1_455
C14 C9 1.399(6) 2_545
C14 C15 1.522(5) .

loop_
_geom_hbond_atom_site_label_D
_geom_hbond_atom_site_label_H
_geom_hbond_atom_site_label_A
_geom_hbond_distance_DH
_geom_hbond_distance_HA
_geom_hbond_distance_DA
_geom_hbond_angle_DHA
_geom_hbond_site_symmetry_A
C2 H2 O2W 0.93 2.19 3.081(6) 159.8 2_545
C5 H5 O6 0.93 2.54 3.242(6) 132.1 2
N9 H9 O7 0.857(4) 2.469(3) 3.038(5) 124.6(3) .
N6 H61 O4W 0.953(4) 2.162(4) 3.055(6) 155.6(3) 2
N6 H62 O8 1.133(4) 1.689(3) 2.808(5) 168.2(3) 4_676
O1W H11W N1 0.824(3) 1.872(4) 2.677(5) 165.3(3) 2_545
O1W H12W O4W 0.792(3) 1.999(4) 2.776(5) 166.7(3) .
O2W H21W O7W 0.818(3) 1.865(4) 2.682(5) 176.0(3) 1_554
O2W H22W O2 0.820(3) 2.002(3) 2.813(4) 169.8(2) 3_575
O3W H31W O6 0.818(3) 1.848(3) 2.640(4) 162.7(2) .
O3W H32W O3 0.827(3) 2.568(4) 2.997(5) 113.7(2) .
O3W H32W O4 0.827(3) 1.799(3) 2.621(5) 172.0(2) .
O4W H41W O5 0.820(4) 2.241(3) 3.050(5) 168.5(3) 4_575
O4W H42W O6W 0.810(4) 2.014(5) 2.796(7) 162.0(3) 1_554
O5W H51W N1 0.861(6) 2.626(5) 3.374(7) 146.2(4) 2_545
O6W H61W O7 0.837(5) 2.260(3) 3.069(6) 162.4(4) 4_676
O6W H62W O5W 0.868(6) 1.999(6) 2.715(8) 139.0(4) 3_666
